data_7210507
loop_
_publ_author_name
'Peng, Jun-Bo'
'Ren, Yan-Ping'
'Kong, Xiang-Jian'
'Long, La-Sheng'
'Huang, Rong-Bin'
'Zheng, Lan-Sun'

_publ_section_title
;
 A series of di-, tri- and tetranuclear lanthanide clusters with slow
 magnetic relaxation for Dy2 and Dy4
;
_journal_issue 6
_journal_name_full CrystEngComm
_journal_page_first 2084
_journal_page_last 2090
_journal_paper_doi 10.1039/c0ce00589d
_journal_volume 13
_journal_year 2011
_chemical_formula_sum 'C70 H150 Cl9 La3 N10 O66'
_chemical_formula_weight 2923.78
_chemical_name_systematic
;
?
;
_space_group_IT_number 14
_symmetry_cell_setting monoclinic
_symmetry_space_group_name_Hall '-P 2ybc'
_symmetry_space_group_name_H-M 'P 1 21/c 1'
_atom_sites_solution_hydrogens geom
_atom_sites_solution_primary direct
_atom_sites_solution_secondary difmap
_audit_creation_method SHELXL-97
_cell_angle_alpha 90.00
_cell_angle_beta 90.814(2)
_cell_angle_gamma 90.00
_cell_formula_units_Z 4
_cell_length_a 14.5606(3)
_cell_length_b 27.2041(5)
_cell_length_c 29.0262(5)
_cell_measurement_reflns_used 27746
_cell_measurement_temperature 173(2)
_cell_measurement_theta_max 32.5647
_cell_measurement_theta_min 2.8883
_cell_volume 11496.4(4)
_computing_cell_refinement 'CrysAlis RED, Oxford Diffraction Ltd.'
_computing_data_collection 'CrysAlis CCD, Oxford Diffraction Ltd.'
_computing_data_reduction 'CrysAlis RED, Oxford Diffraction Ltd.'
_computing_molecular_graphics 'SHELXL-97 (Sheldrick, 1997)'
_computing_publication_material 'SHELXL-97 (Sheldrick, 1997)'
_computing_structure_refinement 'SHELXL-97 (Sheldrick, 1997)'
_computing_structure_solution 'SHELXS-97 (Sheldrick, 1990)'
_diffrn_ambient_temperature 173(2)
_diffrn_measured_fraction_theta_full 0.998
_diffrn_measured_fraction_theta_max 0.998
_diffrn_measurement_device_type 'Xcalibur, Sapphire3, Gemini ultra'
_diffrn_radiation_monochromator graphite
_diffrn_radiation_source 'Enhance (Mo) X-ray Source'
_diffrn_radiation_type MoK\a
_diffrn_radiation_wavelength 0.71073
_diffrn_reflns_av_R_equivalents 0.0409
_diffrn_reflns_av_sigmaI/netI 0.0627
_diffrn_reflns_limit_h_max 17
_diffrn_reflns_limit_h_min -17
_diffrn_reflns_limit_k_max 32
_diffrn_reflns_limit_k_min -26
_diffrn_reflns_limit_l_max 34
_diffrn_reflns_limit_l_min -32
_diffrn_reflns_number 63518
_diffrn_reflns_theta_full 25.00
_diffrn_reflns_theta_max 25.00
_diffrn_reflns_theta_min 2.90
_exptl_absorpt_coefficient_mu 1.411
_exptl_absorpt_correction_T_max 0.6770
_exptl_absorpt_correction_T_min 0.6381
_exptl_absorpt_correction_type multi-scan
_exptl_crystal_colour colorless
_exptl_crystal_density_diffrn 1.689
_exptl_crystal_density_meas ?
_exptl_crystal_density_method 'not measured'
_exptl_crystal_description block
_exptl_crystal_F_000 5968
_exptl_crystal_size_max 0.35
_exptl_crystal_size_mid 0.32
_exptl_crystal_size_min 0.30
_refine_diff_density_max 2.382
_refine_diff_density_min -1.112
_refine_diff_density_rms 0.099
_refine_ls_extinction_method none
_refine_ls_goodness_of_fit_ref 1.080
_refine_ls_hydrogen_treatment constr
_refine_ls_matrix_type full
_refine_ls_number_parameters 1423
_refine_ls_number_reflns 20236
_refine_ls_number_restraints 6
_refine_ls_restrained_S_all 1.081
_refine_ls_R_factor_all 0.0575
_refine_ls_R_factor_gt 0.0374
_refine_ls_shift/su_max 0.030
_refine_ls_shift/su_mean 0.000
_refine_ls_structure_factor_coef Fsqd
_refine_ls_weighting_details 'calc w=1/[\s^2^(Fo^2^)+(0.0356P)^2^+0.0000P] where P=(Fo^2^+2Fc^2^)/3'
_refine_ls_weighting_scheme calc
_refine_ls_wR_factor_gt 0.0820
_refine_ls_wR_factor_ref 0.0846
_reflns_number_gt 14666
_reflns_number_total 20236
_reflns_threshold_expression >2sigma(I)
_cod_data_source_file c0ce00589d.txt
_cod_data_source_block complex3
_cod_depositor_comments
;
The following automatic conversions were performed:

'_symmetry_cell_setting' value 'Monoclinic' changed to 'monoclinic'
according to the built-in table from CIF Core dictionary named
'cif_core.dic' version 2.4.1 from 2010-06-29.

Automatic conversion script
Id: cif_fix_values 1891 2012-01-12 08:04:46Z andrius 

The following automatic conversions were performed:

'_exptl_crystal_density_meas' value 'not measured' was changed to '?'
- the value is perceived as not measured.

Automatic conversion script
Id: cif_fix_values 3008 2015-01-20 13:52:24Z robertas 
;
_cod_original_sg_symbol_H-M p2(1)/c
_cod_database_code 7210507

loop_
_symmetry_equiv_pos_as_xyz
'x, y, z'
'-x, y+1/2, -z+1/2'
'-x, -y, -z'
'x, -y-1/2, z-1/2'

loop_
_atom_site_label
_atom_site_type_symbol
_atom_site_fract_x
_atom_site_fract_y
_atom_site_fract_z
_atom_site_U_iso_or_equiv
_atom_site_adp_type
_atom_site_occupancy
_atom_site_symmetry_multiplicity
_atom_site_calc_flag
_atom_site_refinement_flags
La1 La 0.285896(19) 0.429374(9) 0.392058(8) 0.01518(7) Uani 1 1 d .
La2 La 0.298881(19) 0.567135(9) 0.097867(8) 0.01309(7) Uani 1 1 d .
La3 La 0.278023(18) 0.496124(8) 0.247993(8) 0.01032(6) Uani 1 1 d .
Cl1 Cl -0.01050(10) 0.75393(4) 0.64060(4) 0.0290(3) Uani 1 1 d .
Cl2 Cl 0.16484(9) 0.44433(4) 0.56829(4) 0.0268(3) Uani 1 1 d .
Cl3 Cl 0.10429(10) 1.01691(4) 0.43699(4) 0.0292(3) Uani 1 1 d .
Cl4 Cl 0.00700(10) 0.66088(4) 0.01208(4) 0.0309(3) Uani 1 1 d .
Cl5 Cl 0.62146(11) 0.87601(5) 0.47076(4) 0.0351(3) Uani 1 1 d .
Cl6 Cl 0.40391(10) 0.66534(5) 0.66824(5) 0.0339(3) Uani 1 1 d .
Cl7 Cl 0.34912(10) 0.15493(5) 0.34395(5) 0.0327(3) Uani 1 1 d .
Cl8 Cl 0.44556(12) 0.59733(6) 0.47591(5) 0.0502(4) Uani 1 1 d .
Cl9 Cl 0.13360(9) 0.63007(4) 0.53978(4) 0.0235(3) Uani 1 1 d .
C1 C 0.2289(4) 0.31065(19) 0.42156(18) 0.0279(12) Uani 1 1 d .
C2 C 0.2259(4) 0.28352(16) 0.46867(16) 0.0233(11) Uani 1 1 d .
C3 C 0.3115(4) 0.2978(2) 0.49582(17) 0.0370(14) Uani 1 1 d .
H3A H 0.3165 0.3341 0.4963 0.044 Uiso 1 1 calc R
H3B H 0.3660 0.2848 0.4798 0.044 Uiso 1 1 calc R
C4 C 0.3127(5) 0.2788(2) 0.5456(2) 0.0510(18) Uani 1 1 d .
H4A H 0.3204 0.2426 0.5454 0.061 Uiso 1 1 calc R
H4B H 0.3658 0.2932 0.5625 0.061 Uiso 1 1 calc R
C5 C 0.2257(5) 0.2917(2) 0.56999(18) 0.0492(18) Uani 1 1 d .
H5A H 0.2217 0.3279 0.5735 0.059 Uiso 1 1 calc R
H5B H 0.2268 0.2770 0.6012 0.059 Uiso 1 1 calc R
C6 C 0.1422(4) 0.2732(2) 0.54342(17) 0.0407(15) Uani 1 1 d .
H6A H 0.1442 0.2369 0.5417 0.049 Uiso 1 1 calc R
H6B H 0.0858 0.2827 0.5599 0.049 Uiso 1 1 calc R
C7 C 0.1391(4) 0.29430(18) 0.49533(16) 0.0299(13) Uani 1 1 d .
H7A H 0.1305 0.3303 0.4972 0.036 Uiso 1 1 calc R
H7B H 0.0857 0.2804 0.4784 0.036 Uiso 1 1 calc R
C8 C 0.1099(3) 0.43318(16) 0.30227(15) 0.0174(10) Uani 1 1 d .
C9 C 0.0122(3) 0.41726(15) 0.31465(14) 0.0151(10) Uani 1 1 d .
C10 C -0.0442(3) 0.46344(16) 0.32623(16) 0.0215(11) Uani 1 1 d .
H10A H -0.0182 0.4789 0.3544 0.026 Uiso 1 1 calc R
H10B H -0.0389 0.4874 0.3007 0.026 Uiso 1 1 calc R
C11 C -0.1451(4) 0.45204(18) 0.33376(17) 0.0298(12) Uani 1 1 d .
H11A H -0.1512 0.4325 0.3623 0.036 Uiso 1 1 calc R
H11B H -0.1791 0.4832 0.3379 0.036 Uiso 1 1 calc R
C12 C -0.1870(4) 0.42384(18) 0.29391(17) 0.0307(13) Uani 1 1 d .
H12A H -0.1865 0.4445 0.2659 0.037 Uiso 1 1 calc R
H12B H -0.2517 0.4158 0.3008 0.037 Uiso 1 1 calc R
C13 C -0.1342(4) 0.37666(18) 0.28515(16) 0.0280(12) Uani 1 1 d .
H13A H -0.1616 0.3593 0.2583 0.034 Uiso 1 1 calc R
H13B H -0.1387 0.3548 0.3123 0.034 Uiso 1 1 calc R
C14 C -0.0334(3) 0.38796(16) 0.27588(14) 0.0199(11) Uani 1 1 d .
H14A H 0.0003 0.3567 0.2718 0.024 Uiso 1 1 calc R
H14B H -0.0291 0.4068 0.2468 0.024 Uiso 1 1 calc R
C15 C 0.3310(3) 0.37503(15) 0.28795(15) 0.0163(10) Uani 1 1 d .
C16 C 0.3179(3) 0.32140(15) 0.27141(14) 0.0162(10) Uani 1 1 d .
C17 C 0.2155(3) 0.31232(16) 0.26224(16) 0.0230(11) Uani 1 1 d .
H17A H 0.1818 0.3164 0.2914 0.028 Uiso 1 1 calc R
H17B H 0.1922 0.3372 0.2401 0.028 Uiso 1 1 calc R
C18 C 0.1964(4) 0.26113(18) 0.24290(19) 0.0387(15) Uani 1 1 d .
H18A H 0.2094 0.2363 0.2671 0.046 Uiso 1 1 calc R
H18B H 0.1307 0.2585 0.2341 0.046 Uiso 1 1 calc R
C19 C 0.2547(5) 0.25027(18) 0.20108(18) 0.0416(17) Uani 1 1 d .
H19A H 0.2343 0.2716 0.1752 0.050 Uiso 1 1 calc R
H19B H 0.2449 0.2157 0.1916 0.050 Uiso 1 1 calc R
C20 C 0.3575(4) 0.25868(17) 0.21024(17) 0.0336(14) Uani 1 1 d .
H20A H 0.3805 0.2340 0.2326 0.040 Uiso 1 1 calc R
H20B H 0.3914 0.2543 0.1812 0.040 Uiso 1 1 calc R
C21 C 0.3756(4) 0.31019(16) 0.22922(15) 0.0241(12) Uani 1 1 d .
H21A H 0.4415 0.3133 0.2376 0.029 Uiso 1 1 calc R
H21B H 0.3616 0.3347 0.2049 0.029 Uiso 1 1 calc R
C22 C 0.4402(3) 0.49860(15) 0.34933(14) 0.0160(10) Uani 1 1 d .
C23 C 0.5233(3) 0.53248(16) 0.34545(14) 0.0152(10) Uani 1 1 d .
C24 C 0.5817(3) 0.51760(17) 0.30456(16) 0.0235(11) Uani 1 1 d .
H24A H 0.5419 0.5154 0.2767 0.028 Uiso 1 1 calc R
H24B H 0.6080 0.4846 0.3104 0.028 Uiso 1 1 calc R
C25 C 0.6599(4) 0.55370(19) 0.2954(2) 0.0385(14) Uani 1 1 d .
H25A H 0.7053 0.5522 0.3211 0.046 Uiso 1 1 calc R
H25B H 0.6915 0.5441 0.2668 0.046 Uiso 1 1 calc R
C26 C 0.6239(4) 0.60597(19) 0.2906(2) 0.0412(15) Uani 1 1 d .
H26A H 0.5837 0.6082 0.2629 0.049 Uiso 1 1 calc R
H26B H 0.6762 0.6287 0.2865 0.049 Uiso 1 1 calc R
C27 C 0.5702(4) 0.62136(18) 0.33279(18) 0.0305(13) Uani 1 1 d .
H27A H 0.5455 0.6549 0.3281 0.037 Uiso 1 1 calc R
H27B H 0.6117 0.6220 0.3601 0.037 Uiso 1 1 calc R
C28 C 0.4914(3) 0.58591(16) 0.34132(16) 0.0211(11) Uani 1 1 d .
H28A H 0.4461 0.5886 0.3157 0.025 Uiso 1 1 calc R
H28B H 0.4602 0.5955 0.3700 0.025 Uiso 1 1 calc R
C29 C 0.2076(3) 0.54794(16) 0.35567(15) 0.0168(10) Uani 1 1 d .
C30 C 0.1745(3) 0.59648(15) 0.37726(14) 0.0170(10) Uani 1 1 d .
C31 C 0.0717(4) 0.60247(17) 0.36813(15) 0.0241(12) Uani 1 1 d .
H31A H 0.0598 0.6001 0.3345 0.029 Uiso 1 1 calc R
H31B H 0.0389 0.5750 0.3831 0.029 Uiso 1 1 calc R
C32 C 0.0329(4) 0.65063(19) 0.38545(19) 0.0432(16) Uani 1 1 d .
H32A H 0.0330 0.6504 0.4196 0.052 Uiso 1 1 calc R
H32B H -0.0314 0.6542 0.3745 0.052 Uiso 1 1 calc R
C33 C 0.0896(5) 0.6943(2) 0.3685(2) 0.056(2) Uani 1 1 d .
H33A H 0.0805 0.6979 0.3348 0.067 Uiso 1 1 calc R
H33B H 0.0673 0.7248 0.3833 0.067 Uiso 1 1 calc R
C34 C 0.1910(5) 0.68834(18) 0.37902(18) 0.0438(17) Uani 1 1 d .
H34A H 0.2011 0.6892 0.4128 0.053 Uiso 1 1 calc R
H34B H 0.2249 0.7162 0.3655 0.053 Uiso 1 1 calc R
C35 C 0.2287(4) 0.64060(16) 0.36013(15) 0.0248(12) Uani 1 1 d .
H35A H 0.2939 0.6371 0.3697 0.030 Uiso 1 1 calc R
H35B H 0.2259 0.6415 0.3260 0.030 Uiso 1 1 calc R
C36 C 0.3501(3) 0.61014(16) 0.21307(15) 0.0169(10) Uani 1 1 d .
C37 C 0.3500(3) 0.66599(15) 0.21886(14) 0.0160(10) Uani 1 1 d .
C38 C 0.2496(3) 0.68182(16) 0.22004(16) 0.0220(11) Uani 1 1 d .
H38A H 0.2181 0.6628 0.2442 0.026 Uiso 1 1 calc R
H38B H 0.2200 0.6737 0.1901 0.026 Uiso 1 1 calc R
C39 C 0.2368(4) 0.73655(17) 0.22949(17) 0.0306(13) Uani 1 1 d .
H39A H 0.2593 0.7557 0.2029 0.037 Uiso 1 1 calc R
H39B H 0.1706 0.7437 0.2330 0.037 Uiso 1 1 calc R
C40 C 0.2880(4) 0.75200(18) 0.27235(18) 0.0375(15) Uani 1 1 d .
H40A H 0.2590 0.7366 0.2994 0.045 Uiso 1 1 calc R
H40B H 0.2830 0.7881 0.2759 0.045 Uiso 1 1 calc R
C41 C 0.3884(4) 0.73780(16) 0.27148(17) 0.0294(13) Uani 1 1 d .
H41A H 0.4196 0.7574 0.2476 0.035 Uiso 1 1 calc R
H41B H 0.4174 0.7459 0.3016 0.035 Uiso 1 1 calc R
C42 C 0.4022(3) 0.68370(15) 0.26167(14) 0.0200(11) Uani 1 1 d .
H42A H 0.3819 0.6644 0.2886 0.024 Uiso 1 1 calc R
H42B H 0.4686 0.6774 0.2576 0.024 Uiso 1 1 calc R
C43 C 0.4469(3) 0.48635(15) 0.16120(15) 0.0174(10) Uani 1 1 d .
C44 C 0.5330(3) 0.45577(15) 0.15193(14) 0.0155(10) Uani 1 1 d .
C45 C 0.5162(4) 0.40211(16) 0.16565(17) 0.0239(12) Uani 1 1 d .
H45A H 0.4972 0.4009 0.1982 0.029 Uiso 1 1 calc R
H45B H 0.4654 0.3886 0.1465 0.029 Uiso 1 1 calc R
C46 C 0.6018(4) 0.37011(18) 0.15966(19) 0.0362(14) Uani 1 1 d .
H46A H 0.5896 0.3368 0.1719 0.043 Uiso 1 1 calc R
H46B H 0.6150 0.3669 0.1264 0.043 Uiso 1 1 calc R
C47 C 0.6851(4) 0.3918(2) 0.18445(18) 0.0375(14) Uani 1 1 d .
H47A H 0.6755 0.3901 0.2181 0.045 Uiso 1 1 calc R
H47B H 0.7398 0.3717 0.1773 0.045 Uiso 1 1 calc R
C48 C 0.7034(4) 0.44489(19) 0.17096(17) 0.0315(13) Uani 1 1 d .
H48A H 0.7223 0.4463 0.1384 0.038 Uiso 1 1 calc R
H48B H 0.7542 0.4582 0.1902 0.038 Uiso 1 1 calc R
C49 C 0.6168(3) 0.47649(17) 0.17739(15) 0.0226(11) Uani 1 1 d .
H49A H 0.6034 0.4787 0.2107 0.027 Uiso 1 1 calc R
H49B H 0.6290 0.5102 0.1661 0.027 Uiso 1 1 calc R
C50 C 0.1994(3) 0.45605(16) 0.13487(15) 0.0178(11) Uani 1 1 d .
C51 C 0.1293(3) 0.41637(15) 0.12173(14) 0.0158(10) Uani 1 1 d .
C52 C 0.0413(3) 0.42576(16) 0.14894(16) 0.0220(11) Uani 1 1 d .
H52A H 0.0579 0.4291 0.1820 0.026 Uiso 1 1 calc R
H52B H 0.0145 0.4574 0.1387 0.026 Uiso 1 1 calc R
C53 C -0.0312(4) 0.38626(18) 0.14394(18) 0.0306(13) Uani 1 1 d .
H53A H -0.0566 0.3867 0.1121 0.037 Uiso 1 1 calc R
H53B H -0.0820 0.3932 0.1653 0.037 Uiso 1 1 calc R
C54 C 0.0082(4) 0.33572(19) 0.15427(18) 0.0391(15) Uani 1 1 d .
H54A H 0.0281 0.3340 0.1870 0.047 Uiso 1 1 calc R
H54B H -0.0398 0.3104 0.1490 0.047 Uiso 1 1 calc R
C55 C 0.0889(4) 0.32558(16) 0.12366(17) 0.0318(14) Uani 1 1 d .
H55A H 0.0677 0.3250 0.0911 0.038 Uiso 1 1 calc R
H55B H 0.1145 0.2928 0.1312 0.038 Uiso 1 1 calc R
C56 C 0.1649(4) 0.36459(15) 0.12951(16) 0.0243(12) Uani 1 1 d .
H56A H 0.1916 0.3622 0.1610 0.029 Uiso 1 1 calc R
H56B H 0.2144 0.3578 0.1074 0.029 Uiso 1 1 calc R
C57 C 0.1219(3) 0.57315(15) 0.17698(15) 0.0155(10) Uani 1 1 d .
C58 C 0.0241(3) 0.58920(15) 0.18914(14) 0.0155(10) Uani 1 1 d .
C59 C -0.0348(3) 0.54505(16) 0.20364(16) 0.0220(11) Uani 1 1 d .
H59A H -0.0457 0.5238 0.1765 0.026 Uiso 1 1 calc R
H59B H -0.0001 0.5256 0.2268 0.026 Uiso 1 1 calc R
C60 C -0.1270(4) 0.55927(18) 0.22366(18) 0.0306(13) Uani 1 1 d .
H60A H -0.1589 0.5294 0.2345 0.037 Uiso 1 1 calc R
H60B H -0.1658 0.5747 0.1994 0.037 Uiso 1 1 calc R
C61 C -0.1142(4) 0.59501(19) 0.26365(18) 0.0359(14) Uani 1 1 d .
H61A H -0.0787 0.5790 0.2888 0.043 Uiso 1 1 calc R
H61B H -0.1749 0.6045 0.2758 0.043 Uiso 1 1 calc R
C62 C -0.0632(4) 0.64074(17) 0.24713(17) 0.0288(12) Uani 1 1 d .
H62A H -0.1006 0.6576 0.2232 0.035 Uiso 1 1 calc R
H62B H -0.0545 0.6637 0.2733 0.035 Uiso 1 1 calc R
C63 C 0.0294(3) 0.62765(16) 0.22763(15) 0.0208(11) Uani 1 1 d .
H63A H 0.0693 0.6150 0.2528 0.025 Uiso 1 1 calc R
H63B H 0.0582 0.6578 0.2155 0.025 Uiso 1 1 calc R
C64 C 0.2871(3) 0.67016(16) 0.05728(15) 0.0177(10) Uani 1 1 d .
C65 C 0.2723(4) 0.72248(16) 0.03856(16) 0.0226(11) Uani 1 1 d .
C66 C 0.2621(5) 0.7253(2) -0.01389(17) 0.0437(17) Uani 1 1 d .
H66A H 0.2363 0.7578 -0.0226 0.052 Uiso 1 1 calc R
H66B H 0.2185 0.6997 -0.0246 0.052 Uiso 1 1 calc R
C67 C 0.3543(6) 0.7181(2) -0.0379(2) 0.067(2) Uani 1 1 d .
H67A H 0.3733 0.6833 -0.0347 0.081 Uiso 1 1 calc R
H67B H 0.3462 0.7252 -0.0711 0.081 Uiso 1 1 calc R
C68 C 0.4291(7) 0.7503(3) -0.0187(4) 0.105(4) Uani 1 1 d .
H68A H 0.4152 0.7851 -0.0261 0.126 Uiso 1 1 calc R
H68B H 0.4880 0.7417 -0.0332 0.126 Uiso 1 1 calc R
C69 C 0.4385(5) 0.7445(3) 0.0334(4) 0.090(3) Uani 1 1 d .
H69A H 0.4571 0.7104 0.0409 0.108 Uiso 1 1 calc R
H69B H 0.4870 0.7669 0.0453 0.108 Uiso 1 1 calc R
C70 C 0.3495(4) 0.75603(19) 0.0564(2) 0.0412(15) Uani 1 1 d .
H70A H 0.3329 0.7908 0.0504 0.049 Uiso 1 1 calc R
H70B H 0.3569 0.7517 0.0901 0.049 Uiso 1 1 calc R
N1 N 0.2294(3) 0.22995(14) 0.45626(15) 0.0381(12) Uani 1 1 d .
H1A H 0.2280 0.2115 0.4824 0.057 Uiso 1 1 calc R
H1B H 0.2821 0.2236 0.4409 0.057 Uiso 1 1 calc R
H1C H 0.1802 0.2223 0.4380 0.057 Uiso 1 1 calc R
N2 N 0.0193(3) 0.38578(13) 0.35739(12) 0.0227(10) Uani 1 1 d .
H2A H 0.0525 0.3583 0.3512 0.034 Uiso 1 1 calc R
H2B H -0.0380 0.3770 0.3664 0.034 Uiso 1 1 calc R
H2C H 0.0476 0.4031 0.3803 0.034 Uiso 1 1 calc R
N3 N 0.3479(3) 0.28879(12) 0.31040(12) 0.0213(9) Uani 1 1 d .
H3C H 0.3412 0.2568 0.3019 0.032 Uiso 1 1 calc R
H3D H 0.3129 0.2950 0.3355 0.032 Uiso 1 1 calc R
H3E H 0.4079 0.2948 0.3175 0.032 Uiso 1 1 calc R
N4 N 0.5778(3) 0.52729(14) 0.38943(13) 0.0239(10) Uani 1 1 d .
H4C H 0.5975 0.4957 0.3925 0.036 Uiso 1 1 calc R
H4D H 0.5419 0.5353 0.4137 0.036 Uiso 1 1 calc R
H4E H 0.6272 0.5478 0.3888 0.036 Uiso 1 1 calc R
N5 N 0.1905(3) 0.59242(13) 0.42821(12) 0.0233(10) Uani 1 1 d .
H5C H 0.1718 0.6206 0.4422 0.035 Uiso 1 1 calc R
H5D H 0.2515 0.5877 0.4341 0.035 Uiso 1 1 calc R
H5E H 0.1581 0.5665 0.4393 0.035 Uiso 1 1 calc R
N6 N 0.3933(3) 0.68758(13) 0.17646(12) 0.0208(9) Uani 1 1 d .
H6C H 0.3620 0.6772 0.1509 0.031 Uiso 1 1 calc R
H6D H 0.4528 0.6776 0.1749 0.031 Uiso 1 1 calc R
H6E H 0.3913 0.7210 0.1780 0.031 Uiso 1 1 calc R
N7 N 0.5499(3) 0.45845(14) 0.10115(11) 0.0209(9) Uani 1 1 d .
H7C H 0.6007 0.4405 0.0943 0.031 Uiso 1 1 calc R
H7D H 0.5589 0.4903 0.0928 0.031 Uiso 1 1 calc R
H7E H 0.5005 0.4461 0.0855 0.031 Uiso 1 1 calc R
N8 N 0.1073(3) 0.42349(13) 0.07106(12) 0.0243(10) Uani 1 1 d .
H8A H 0.0656 0.4005 0.0617 0.036 Uiso 1 1 calc R
H8B H 0.1596 0.4201 0.0545 0.036 Uiso 1 1 calc R
H8C H 0.0836 0.4541 0.0665 0.036 Uiso 1 1 calc R
N9 N -0.0171(3) 0.61234(13) 0.14629(12) 0.0209(9) Uani 1 1 d .
H9A H -0.0754 0.6223 0.1521 0.031 Uiso 1 1 calc R
H9B H -0.0180 0.5899 0.1230 0.031 Uiso 1 1 calc R
H9C H 0.0174 0.6387 0.1380 0.031 Uiso 1 1 calc R
N10 N 0.1846(3) 0.74040(13) 0.06020(13) 0.0251(10) Uani 1 1 d .
H10C H 0.1720 0.7714 0.0502 0.038 Uiso 1 1 calc R
H10D H 0.1914 0.7405 0.0914 0.038 Uiso 1 1 calc R
H10E H 0.1375 0.7201 0.0520 0.038 Uiso 1 1 calc R
O1 O 0.2105(2) 0.35550(12) 0.42210(12) 0.0334(9) Uani 1 1 d .
O1W O 0.1261(2) 0.44063(11) 0.43264(10) 0.0227(8) Uani 1 1 d .
O2W O 0.3274(3) 0.46270(14) 0.47200(11) 0.0401(10) Uani 1 1 d .
O3W O 0.4137(2) 0.37175(11) 0.42170(11) 0.0281(8) Uani 1 1 d .
O4W O 0.1671(2) 0.56288(12) 0.03756(10) 0.0284(8) Uani 1 1 d .
O5W O 0.3564(3) 0.52085(12) 0.02629(10) 0.0306(9) Uani 1 1 d .
O6W O 0.4619(2) 0.60465(13) 0.08594(13) 0.0387(10) Uani 1 1 d .
O7W O 0.6473(3) 0.54244(15) 0.07116(15) 0.0583(12) Uani 1 1 d .
O8W O 0.6753(3) 0.44329(12) 0.39885(12) 0.0365(9) Uani 1 1 d .
O9W O 0.2990(3) 0.58117(12) -0.04911(11) 0.0322(9) Uani 1 1 d .
O2 O 0.2501(3) 0.28592(13) 0.38792(12) 0.0450(11) Uani 1 1 d .
O3 O 0.1203(2) 0.45567(11) 0.26511(10) 0.0216(8) Uani 1 1 d .
O4 O 0.1731(2) 0.42413(12) 0.33085(10) 0.0244(8) Uani 1 1 d .
O5 O 0.3514(2) 0.38066(10) 0.32973(10) 0.0186(7) Uani 1 1 d .
O6 O 0.3183(2) 0.40734(10) 0.25851(10) 0.0201(8) Uani 1 1 d .
O7 O 0.4320(2) 0.47623(11) 0.38673(10) 0.0264(8) Uani 1 1 d .
O8 O 0.3860(2) 0.49519(10) 0.31561(10) 0.0188(7) Uani 1 1 d .
O9 O 0.2045(2) 0.54496(11) 0.31314(10) 0.0199(7) Uani 1 1 d .
O10W O 0.0713(2) 0.52666(11) 0.47220(10) 0.0254(8) Uani 1 1 d .
O10 O 0.2332(2) 0.51513(11) 0.38356(10) 0.0264(8) Uani 1 1 d .
O11 O 0.3416(2) 0.58432(10) 0.24778(10) 0.0207(8) Uani 1 1 d .
O12 O 0.3544(2) 0.59478(10) 0.17210(10) 0.0231(8) Uani 1 1 d .
O13 O 0.4090(2) 0.50544(11) 0.12626(10) 0.0249(8) Uani 1 1 d .
O14 O 0.4212(2) 0.48916(10) 0.20187(10) 0.0195(7) Uani 1 1 d .
O15 O 0.2333(2) 0.45373(11) 0.17447(10) 0.0245(8) Uani 1 1 d .
O16 O 0.2139(2) 0.48860(11) 0.10543(10) 0.0257(8) Uani 1 1 d .
O17 O 0.1519(2) 0.58747(11) 0.13897(10) 0.0220(8) Uani 1 1 d .
O18 O 0.1645(2) 0.54823(11) 0.20610(10) 0.0236(8) Uani 1 1 d .
O19 O 0.2773(2) 0.66463(10) 0.09995(10) 0.0211(8) Uani 1 1 d .
O20 O 0.3061(3) 0.63580(11) 0.03074(10) 0.0274(9) Uani 1 1 d .
O21 O -0.0200(3) 0.71936(15) 0.67668(15) 0.0671(14) Uani 1 1 d .
O22 O -0.0101(4) 0.72764(17) 0.59807(15) 0.0709(15) Uani 1 1 d .
O23 O 0.0747(3) 0.78001(13) 0.64564(12) 0.0367(9) Uani 1 1 d .
O24 O -0.0851(3) 0.78787(13) 0.64130(18) 0.0655(14) Uani 1 1 d .
O25 O 0.1058(3) 0.41726(14) 0.53729(12) 0.0492(12) Uani 1 1 d .
O26 O 0.1457(4) 0.49436(15) 0.56291(15) 0.089(2) Uani 1 1 d .
O27 O 0.1512(3) 0.42951(15) 0.61465(12) 0.0550(12) Uani 1 1 d .
O28 O 0.2571(3) 0.4341(2) 0.55716(14) 0.0754(15) Uani 1 1 d .
O29 O 0.1263(3) 0.96690(13) 0.42742(13) 0.0470(11) Uani 1 1 d .
O30 O 0.0075(3) 1.02410(14) 0.42851(14) 0.0526(11) Uani 1 1 d .
O31 O 0.1525(3) 1.04872(15) 0.40688(13) 0.0558(12) Uani 1 1 d .
O32 O 0.1282(4) 1.02752(14) 0.48324(12) 0.0578(13) Uani 1 1 d .
O33 O 0.0531(3) 0.64975(14) 0.05471(12) 0.0477(11) Uani 1 1 d .
O34 O -0.0900(3) 0.65669(14) 0.01536(16) 0.0577(12) Uani 1 1 d .
O35 O 0.0393(3) 0.62696(13) -0.02197(12) 0.0419(10) Uani 1 1 d .
O36 O 0.0308(3) 0.70962(13) -0.00129(13) 0.0468(11) Uani 1 1 d .
O37 O 0.5884(6) 0.8503(3) 0.4335(2) 0.158(3) Uani 1 1 d .
O38 O 0.7094(6) 0.8740(7) 0.4727(3) 0.333(10) Uani 1 1 d .
O39 O 0.6032(8) 0.8583(4) 0.5111(2) 0.234(6) Uani 1 1 d .
O40 O 0.5949(11) 0.9165(3) 0.4665(4) 0.363(11) Uani 1 1 d .
O41 O 0.3106(3) 0.67578(17) 0.65949(18) 0.0747(15) Uani 1 1 d .
O42 O 0.4359(3) 0.63275(16) 0.63443(18) 0.0772(17) Uani 1 1 d .
O43 O 0.4161(5) 0.64566(19) 0.71227(16) 0.102(2) Uani 1 1 d .
O44 O 0.4571(3) 0.71039(12) 0.66581(13) 0.0367(9) Uani 1 1 d .
O45 O 0.4081(5) 0.1146(2) 0.33955(17) 0.125(3) Uani 1 1 d .
O46 O 0.3468(6) 0.1754(4) 0.38477(19) 0.220(6) Uani 1 1 d .
O47 O 0.2804(7) 0.1577(5) 0.3186(5) 0.337(10) Uani 1 1 d .
O48 O 0.3959(7) 0.1854(3) 0.3174(3) 0.180(3) Uani 1 1 d U
O49 O 0.4318(4) 0.61491(19) 0.52000(14) 0.0750(16) Uani 1 1 d .
O50 O 0.5334(3) 0.6137(2) 0.45934(18) 0.0841(17) Uani 1 1 d .
O51 O 0.4488(7) 0.5474(2) 0.4733(3) 0.180(4) Uani 1 1 d .
O52 O 0.3780(4) 0.6136(3) 0.44599(16) 0.126(3) Uani 1 1 d .
O53 O 0.0458(3) 0.60729(14) 0.54441(13) 0.0499(11) Uani 1 1 d .
O54 O 0.1998(3) 0.59328(13) 0.52829(11) 0.0386(10) Uani 1 1 d .
O55 O 0.1314(3) 0.66547(12) 0.50327(11) 0.0440(11) Uani 1 1 d .
O56 O 0.1581(3) 0.65381(13) 0.58231(11) 0.0445(11) Uani 1 1 d .

loop_
_atom_site_aniso_label
_atom_site_aniso_U_11
_atom_site_aniso_U_22
_atom_site_aniso_U_33
_atom_site_aniso_U_23
_atom_site_aniso_U_13
_atom_site_aniso_U_12
La1 0.01659(16) 0.01755(14) 0.01136(13) 0.00002(11) -0.00155(11) 0.00058(12)
La2 0.01647(15) 0.01255(13) 0.01029(13) 0.00111(10) 0.00119(11) 0.00159(11)
La3 0.01224(14) 0.01034(13) 0.00839(12) 0.00048(10) 0.00053(10) -0.00016(11)
Cl1 0.0344(8) 0.0197(6) 0.0331(7) 0.0010(5) 0.0036(6) -0.0035(6)
Cl2 0.0296(8) 0.0297(7) 0.0210(6) 0.0003(5) -0.0032(6) -0.0051(6)
Cl3 0.0357(8) 0.0298(7) 0.0219(6) 0.0010(5) -0.0036(6) 0.0031(6)
Cl4 0.0332(8) 0.0270(7) 0.0321(7) -0.0078(5) -0.0077(6) 0.0081(6)
Cl5 0.0429(10) 0.0321(7) 0.0303(7) 0.0081(6) 0.0042(7) 0.0051(7)
Cl6 0.0317(9) 0.0301(7) 0.0402(8) -0.0119(6) 0.0080(6) -0.0026(6)
Cl7 0.0308(8) 0.0333(7) 0.0339(7) 0.0110(6) -0.0012(6) 0.0036(6)
Cl8 0.0437(11) 0.0678(11) 0.0389(9) -0.0285(8) -0.0088(8) -0.0091(8)
Cl9 0.0344(8) 0.0210(6) 0.0151(6) -0.0006(5) 0.0016(5) -0.0063(5)
C1 0.021(3) 0.027(3) 0.035(3) 0.005(2) 0.003(2) -0.008(2)
C2 0.026(3) 0.018(2) 0.026(3) 0.002(2) 0.007(2) -0.006(2)
C3 0.035(4) 0.043(3) 0.033(3) 0.012(2) -0.004(3) -0.005(3)
C4 0.054(5) 0.052(4) 0.047(4) 0.020(3) -0.021(3) -0.010(3)
C5 0.086(6) 0.039(4) 0.022(3) 0.007(3) 0.000(3) -0.016(4)
C6 0.053(4) 0.047(3) 0.023(3) 0.002(3) 0.017(3) -0.007(3)
C7 0.032(3) 0.028(3) 0.030(3) 0.000(2) 0.005(3) -0.004(2)
C8 0.017(3) 0.016(2) 0.020(2) -0.009(2) 0.001(2) 0.000(2)
C9 0.019(3) 0.018(2) 0.008(2) 0.0054(17) -0.0014(19) -0.005(2)
C10 0.023(3) 0.020(3) 0.022(3) -0.005(2) 0.003(2) 0.001(2)
C11 0.024(3) 0.030(3) 0.036(3) -0.001(2) 0.005(3) 0.005(2)
C12 0.016(3) 0.041(3) 0.035(3) 0.008(2) -0.004(2) -0.007(2)
C13 0.028(3) 0.036(3) 0.021(3) -0.004(2) -0.002(2) -0.011(2)
C14 0.024(3) 0.023(3) 0.012(2) -0.0052(19) 0.000(2) -0.005(2)
C15 0.017(3) 0.013(2) 0.020(3) 0.0013(19) 0.003(2) 0.000(2)
C16 0.024(3) 0.013(2) 0.012(2) 0.0017(17) 0.001(2) 0.004(2)
C17 0.025(3) 0.019(2) 0.025(3) -0.002(2) -0.002(2) -0.002(2)
C18 0.041(4) 0.026(3) 0.048(4) -0.004(2) -0.017(3) -0.011(3)
C19 0.075(5) 0.018(3) 0.031(3) -0.009(2) -0.022(3) 0.003(3)
C20 0.058(4) 0.020(3) 0.023(3) -0.001(2) 0.005(3) 0.012(3)
C21 0.034(3) 0.018(2) 0.020(3) -0.0002(19) 0.006(2) 0.007(2)
C22 0.015(3) 0.017(2) 0.016(2) -0.0021(19) -0.001(2) 0.002(2)
C23 0.011(3) 0.024(2) 0.011(2) 0.0008(18) -0.0032(19) 0.001(2)
C24 0.017(3) 0.028(3) 0.026(3) 0.002(2) 0.003(2) 0.004(2)
C25 0.024(3) 0.044(3) 0.047(4) 0.004(3) 0.013(3) -0.004(3)
C26 0.027(4) 0.040(3) 0.057(4) 0.019(3) 0.004(3) -0.011(3)
C27 0.020(3) 0.031(3) 0.040(3) 0.009(2) -0.011(3) -0.007(2)
C28 0.021(3) 0.020(2) 0.022(3) 0.0021(19) -0.006(2) 0.000(2)
C29 0.016(3) 0.017(2) 0.017(3) 0.0014(19) 0.001(2) -0.002(2)
C30 0.023(3) 0.018(2) 0.010(2) -0.0027(18) 0.004(2) -0.003(2)
C31 0.026(3) 0.032(3) 0.014(2) -0.001(2) 0.003(2) 0.007(2)
C32 0.050(4) 0.038(3) 0.042(3) -0.005(3) 0.006(3) 0.026(3)
C33 0.097(6) 0.024(3) 0.046(4) 0.001(3) 0.015(4) 0.027(4)
C34 0.086(6) 0.019(3) 0.027(3) 0.002(2) 0.014(3) -0.009(3)
C35 0.038(4) 0.022(3) 0.015(2) -0.001(2) 0.004(2) -0.007(2)
C36 0.012(3) 0.020(2) 0.018(3) 0.000(2) -0.004(2) 0.000(2)
C37 0.019(3) 0.016(2) 0.013(2) 0.0028(18) 0.002(2) -0.006(2)
C38 0.022(3) 0.023(3) 0.021(3) 0.003(2) -0.001(2) -0.006(2)
C39 0.030(3) 0.023(3) 0.039(3) -0.002(2) 0.002(3) 0.004(2)
C40 0.054(4) 0.025(3) 0.034(3) -0.007(2) 0.004(3) 0.000(3)
C41 0.047(4) 0.017(3) 0.024(3) -0.001(2) -0.008(3) -0.007(2)
C42 0.022(3) 0.021(2) 0.017(2) 0.0034(19) -0.006(2) -0.005(2)
C43 0.018(3) 0.012(2) 0.022(3) -0.0007(19) 0.002(2) -0.004(2)
C44 0.018(3) 0.020(2) 0.008(2) 0.0003(18) 0.0042(19) 0.003(2)
C45 0.027(3) 0.018(3) 0.027(3) 0.003(2) 0.003(2) 0.001(2)
C46 0.043(4) 0.023(3) 0.043(3) 0.007(2) 0.005(3) 0.013(3)
C47 0.029(4) 0.051(4) 0.032(3) 0.006(3) 0.001(3) 0.019(3)
C48 0.021(3) 0.049(3) 0.025(3) -0.002(2) 0.000(2) 0.001(3)
C49 0.025(3) 0.027(3) 0.016(2) -0.003(2) -0.003(2) 0.002(2)
C50 0.019(3) 0.016(2) 0.018(3) -0.0031(19) 0.002(2) 0.003(2)
C51 0.023(3) 0.018(2) 0.006(2) -0.0006(17) -0.0006(19) 0.000(2)
C52 0.023(3) 0.019(2) 0.024(3) -0.004(2) -0.001(2) -0.001(2)
C53 0.025(3) 0.035(3) 0.032(3) -0.010(2) 0.006(3) -0.005(2)
C54 0.051(4) 0.031(3) 0.035(3) 0.001(2) -0.002(3) -0.022(3)
C55 0.051(4) 0.012(3) 0.031(3) 0.001(2) -0.013(3) 0.002(2)
C56 0.037(3) 0.016(2) 0.020(3) -0.001(2) -0.004(2) 0.004(2)
C57 0.020(3) 0.008(2) 0.019(2) -0.0034(18) -0.001(2) -0.001(2)
C58 0.019(3) 0.015(2) 0.012(2) 0.0022(17) 0.001(2) 0.007(2)
C59 0.023(3) 0.019(2) 0.024(3) -0.001(2) 0.002(2) 0.000(2)
C60 0.020(3) 0.031(3) 0.040(3) -0.003(2) 0.007(3) -0.008(2)
C61 0.024(3) 0.045(3) 0.040(3) -0.011(3) 0.016(3) -0.006(3)
C62 0.027(3) 0.030(3) 0.030(3) -0.015(2) 0.007(2) 0.002(2)
C63 0.020(3) 0.023(3) 0.019(2) -0.005(2) -0.001(2) -0.006(2)
C64 0.019(3) 0.017(2) 0.017(3) 0.0020(19) 0.000(2) -0.001(2)
C65 0.031(3) 0.013(2) 0.025(3) 0.001(2) 0.006(2) -0.002(2)
C66 0.077(5) 0.030(3) 0.024(3) 0.014(2) 0.013(3) 0.023(3)
C67 0.108(7) 0.038(4) 0.057(4) 0.017(3) 0.048(5) 0.015(4)
C68 0.112(9) 0.052(5) 0.153(9) -0.003(5) 0.100(8) -0.023(5)
C69 0.042(5) 0.054(5) 0.174(10) -0.018(5) 0.038(6) -0.026(4)
C70 0.034(4) 0.025(3) 0.065(4) 0.001(3) 0.005(3) -0.009(3)
N1 0.049(3) 0.027(2) 0.038(3) 0.002(2) 0.017(2) -0.003(2)
N2 0.029(3) 0.027(2) 0.0127(19) 0.0045(16) 0.0004(18) -0.0049(19)
N3 0.032(3) 0.014(2) 0.017(2) 0.0036(16) -0.0028(19) 0.0030(18)
N4 0.021(3) 0.023(2) 0.027(2) 0.0001(17) -0.0112(19) -0.0013(18)
N5 0.030(3) 0.024(2) 0.016(2) -0.0033(16) 0.0022(19) -0.0045(19)
N6 0.025(3) 0.018(2) 0.020(2) 0.0015(16) -0.0017(18) -0.0043(18)
N7 0.022(2) 0.028(2) 0.0124(19) -0.0003(16) 0.0011(17) 0.0044(18)
N8 0.038(3) 0.021(2) 0.014(2) 0.0009(16) -0.0078(19) -0.0085(19)
N9 0.022(3) 0.019(2) 0.021(2) -0.0011(16) -0.0067(18) 0.0059(18)
N10 0.035(3) 0.014(2) 0.026(2) 0.0019(16) 0.000(2) 0.0031(19)
O1 0.027(2) 0.029(2) 0.044(2) 0.0119(16) 0.0031(18) -0.0050(17)
O1W 0.023(2) 0.0264(18) 0.0187(17) -0.0020(14) 0.0062(15) -0.0015(15)
O2W 0.040(3) 0.063(3) 0.0172(18) -0.0074(17) -0.0023(17) -0.014(2)
O3W 0.023(2) 0.0303(19) 0.0313(19) 0.0072(15) -0.0035(16) 0.0019(16)
O4W 0.028(2) 0.033(2) 0.0231(18) 0.0025(15) -0.0093(16) 0.0017(17)
O5W 0.041(2) 0.0322(19) 0.0189(18) -0.0052(15) 0.0060(17) 0.0086(17)
O6W 0.019(2) 0.040(2) 0.057(2) 0.0192(18) 0.0040(19) -0.0034(17)
O7W 0.050(3) 0.062(3) 0.063(3) 0.021(2) -0.001(2) -0.009(2)
O8W 0.032(2) 0.030(2) 0.047(2) 0.0061(17) -0.0037(19) 0.0029(17)
O9W 0.039(2) 0.036(2) 0.0215(18) -0.0031(15) 0.0087(17) 0.0022(18)
O2 0.073(3) 0.036(2) 0.027(2) -0.0017(17) 0.022(2) -0.017(2)
O3 0.021(2) 0.0281(18) 0.0157(17) 0.0068(14) 0.0039(15) -0.0053(15)
O4 0.0166(19) 0.040(2) 0.0167(16) -0.0031(15) -0.0035(15) 0.0028(16)
O5 0.026(2) 0.0148(16) 0.0147(17) -0.0009(12) -0.0002(15) 0.0040(14)
O6 0.032(2) 0.0118(16) 0.0170(16) 0.0022(13) 0.0028(15) 0.0050(15)
O7 0.026(2) 0.034(2) 0.0191(18) 0.0088(15) -0.0009(15) -0.0045(16)
O8 0.0176(18) 0.0182(16) 0.0206(17) -0.0023(13) -0.0032(14) -0.0017(14)
O9 0.024(2) 0.0230(17) 0.0131(17) -0.0052(13) 0.0030(14) 0.0049(15)
O10W 0.031(2) 0.0244(18) 0.0209(17) -0.0019(14) 0.0055(16) -0.0043(16)
O10 0.040(2) 0.0216(18) 0.0181(17) 0.0021(14) 0.0080(16) 0.0073(16)
O11 0.030(2) 0.0165(16) 0.0152(16) 0.0046(13) -0.0041(15) -0.0074(15)
O12 0.034(2) 0.0162(17) 0.0187(17) -0.0013(13) -0.0036(16) 0.0018(15)
O13 0.028(2) 0.0302(19) 0.0163(17) 0.0056(14) 0.0001(15) 0.0145(16)
O14 0.0189(19) 0.0229(17) 0.0169(17) 0.0010(13) 0.0087(14) 0.0018(14)
O15 0.032(2) 0.0296(19) 0.0121(17) -0.0033(14) -0.0045(15) -0.0056(16)
O16 0.033(2) 0.0210(17) 0.0231(18) 0.0054(14) -0.0062(16) -0.0062(16)
O17 0.022(2) 0.0300(18) 0.0147(17) 0.0034(14) 0.0036(15) 0.0050(15)
O18 0.018(2) 0.0271(18) 0.0255(18) 0.0081(14) -0.0019(15) 0.0062(15)
O19 0.031(2) 0.0167(16) 0.0158(17) 0.0023(13) -0.0001(15) 0.0015(15)
O20 0.051(3) 0.0131(17) 0.0185(17) 0.0012(14) 0.0037(17) 0.0049(16)
O21 0.075(4) 0.057(3) 0.070(3) 0.037(2) 0.017(3) -0.010(3)
O22 0.074(4) 0.081(3) 0.058(3) -0.038(2) 0.006(3) -0.035(3)
O23 0.034(3) 0.040(2) 0.036(2) -0.0027(17) -0.0026(18) -0.0098(18)
O24 0.036(3) 0.024(2) 0.136(4) -0.003(2) -0.007(3) 0.002(2)
O25 0.065(3) 0.045(2) 0.037(2) -0.0037(18) -0.016(2) -0.023(2)
O26 0.166(6) 0.041(3) 0.058(3) -0.008(2) -0.054(3) 0.021(3)
O27 0.078(4) 0.066(3) 0.021(2) 0.0079(19) 0.001(2) -0.009(3)
O28 0.029(3) 0.155(5) 0.042(3) 0.003(3) 0.004(2) -0.012(3)
O29 0.054(3) 0.034(2) 0.053(3) -0.0121(18) -0.018(2) 0.012(2)
O30 0.038(3) 0.056(3) 0.064(3) -0.004(2) -0.001(2) 0.016(2)
O31 0.052(3) 0.069(3) 0.046(3) 0.033(2) -0.004(2) -0.010(2)
O32 0.100(4) 0.050(3) 0.023(2) -0.0094(18) -0.012(2) -0.002(3)
O33 0.070(3) 0.048(2) 0.024(2) -0.0054(17) -0.010(2) 0.009(2)
O34 0.029(3) 0.046(3) 0.099(4) -0.016(2) 0.003(2) 0.009(2)
O35 0.042(3) 0.049(2) 0.034(2) -0.0214(18) -0.0090(19) 0.011(2)
O36 0.050(3) 0.028(2) 0.062(3) 0.0063(18) -0.018(2) 0.0019(19)
O37 0.224(10) 0.162(7) 0.086(5) -0.056(4) -0.067(5) 0.027(6)
O38 0.049(6) 0.84(3) 0.108(7) -0.008(12) 0.004(5) 0.001(11)
O39 0.288(13) 0.342(13) 0.072(5) 0.064(6) -0.009(6) -0.173(11)
O40 0.64(3) 0.064(5) 0.373(16) -0.059(7) -0.369(18) 0.118(9)
O41 0.022(3) 0.078(3) 0.125(4) -0.038(3) 0.013(3) -0.001(2)
O42 0.037(3) 0.072(3) 0.123(4) -0.071(3) 0.030(3) -0.016(2)
O43 0.163(7) 0.088(4) 0.054(3) 0.036(3) -0.010(4) -0.058(4)
O44 0.033(2) 0.0243(19) 0.053(2) 0.0017(17) 0.001(2) 0.0004(17)
O45 0.194(8) 0.124(5) 0.058(3) -0.006(3) -0.017(4) 0.121(5)
O46 0.256(11) 0.352(12) 0.051(4) -0.069(5) -0.040(5) 0.246(10)
O47 0.159(9) 0.407(16) 0.439(17) -0.345(15) -0.196(11) 0.197(11)
O48 0.181(4) 0.178(4) 0.180(4) 0.0014(10) 0.0052(10) 0.0005(10)
O49 0.074(4) 0.118(4) 0.033(2) -0.027(3) -0.005(2) 0.008(3)
O50 0.032(3) 0.132(5) 0.088(4) -0.029(3) 0.000(3) -0.012(3)
O51 0.245(11) 0.079(5) 0.219(9) -0.078(5) 0.083(8) -0.076(6)
O52 0.030(3) 0.301(9) 0.047(3) 0.012(4) -0.011(3) -0.002(4)
O53 0.040(3) 0.057(3) 0.053(3) -0.014(2) 0.022(2) -0.022(2)
O54 0.046(3) 0.040(2) 0.030(2) -0.0062(17) -0.0038(19) 0.012(2)
O55 0.085(4) 0.025(2) 0.0225(19) 0.0095(15) 0.003(2) 0.000(2)
O56 0.078(3) 0.035(2) 0.0205(19) -0.0069(16) -0.011(2) -0.006(2)

loop_
_atom_type_symbol
_atom_type_description
_atom_type_scat_dispersion_real
_atom_type_scat_dispersion_imag
_atom_type_scat_source
C C 0.0033 0.0016 'International Tables Vol C Tables 4.2.6.8 and 6.1.1.4'
H H 0.0000 0.0000 'International Tables Vol C Tables 4.2.6.8 and 6.1.1.4'
N N 0.0061 0.0033 'International Tables Vol C Tables 4.2.6.8 and 6.1.1.4'
O O 0.0106 0.0060 'International Tables Vol C Tables 4.2.6.8 and 6.1.1.4'
Cl Cl 0.1484 0.1585 'International Tables Vol C Tables 4.2.6.8 and 6.1.1.4'
La La -0.2871 2.4523 'International Tables Vol C Tables 4.2.6.8 and 6.1.1.4'

loop_
_geom_angle_atom_site_label_1
_geom_angle_atom_site_label_2
_geom_angle_atom_site_label_3
_geom_angle
O4 La1 O5 72.01(11)
O4 La1 O1 84.82(11)
O5 La1 O1 90.02(11)
O4 La1 O10 76.95(11)
O5 La1 O10 124.21(10)
O1 La1 O10 131.99(12)
O4 La1 O7 124.05(10)
O5 La1 O7 83.61(11)
O1 La1 O7 145.97(11)
O10 La1 O7 76.97(11)
O4 La1 O2W 147.31(12)
O5 La1 O2W 140.68(12)
O1 La1 O2W 93.97(12)
O10 La1 O2W 79.90(11)
O7 La1 O2W 71.52(11)
O4 La1 O3W 133.92(10)
O5 La1 O3W 68.24(10)
O1 La1 O3W 73.01(11)
O10 La1 O3W 146.34(11)
O7 La1 O3W 73.59(11)
O2W La1 O3W 75.63(12)
O4 La1 O1W 74.93(10)
O5 La1 O1W 138.41(10)
O1 La1 O1W 62.30(11)
O10 La1 O1W 70.12(10)
O7 La1 O1W 136.74(10)
O2W La1 O1W 75.66(11)
O3W La1 O1W 124.02(10)
O12 La2 O13 72.79(10)
O12 La2 O16 110.55(10)
O13 La2 O16 72.88(11)
O12 La2 O17 77.59(11)
O13 La2 O17 122.99(10)
O16 La2 O17 73.72(11)
O12 La2 O5W 139.78(12)
O13 La2 O5W 73.66(10)
O16 La2 O5W 79.57(11)
O17 La2 O5W 140.74(11)
O12 La2 O4W 148.94(11)
O13 La2 O4W 132.25(10)
O16 La2 O4W 69.79(10)
O17 La2 O4W 72.76(10)
O5W La2 O4W 71.25(11)
O12 La2 O6W 72.70(12)
O13 La2 O6W 73.82(11)
O16 La2 O6W 143.52(11)
O17 La2 O6W 139.00(11)
O5W La2 O6W 77.16(12)
O4W La2 O6W 126.57(11)
O12 La2 O19 73.04(9)
O13 La2 O19 138.39(10)
O16 La2 O19 142.56(11)
O17 La2 O19 70.80(10)
O5W La2 O19 122.85(10)
O4W La2 O19 88.46(10)
O6W La2 O19 73.89(11)
O12 La2 O20 114.37(10)
O13 La2 O20 133.04(11)
O16 La2 O20 133.15(10)
O17 La2 O20 103.37(10)
O5W La2 O20 74.94(10)
O4W La2 O20 65.06(10)
O6W La2 O20 65.75(11)
O19 La2 O20 48.39(9)
O12 La2 C64 94.30(11)
O13 La2 C64 142.39(12)
O16 La2 C64 143.32(12)
O17 La2 C64 86.44(11)
O5W La2 C64 98.91(11)
O4W La2 C64 75.03(11)
O6W La2 C64 68.59(12)
O19 La2 C64 24.32(10)
O20 La2 C64 24.09(10)
O18 La3 O8 142.95(10)
O18 La3 O14 109.59(10)
O8 La3 O14 84.25(10)
O18 La3 O6 139.81(10)
O8 La3 O6 75.55(10)
O14 La3 O6 78.26(10)
O18 La3 O15 71.48(10)
O8 La3 O15 144.91(10)
O14 La3 O15 73.58(11)
O6 La3 O15 73.57(10)
O18 La3 O9 77.45(10)
O8 La3 O9 71.93(10)
O14 La3 O9 142.74(10)
O6 La3 O9 120.71(9)
O15 La3 O9 139.71(11)
O18 La3 O11 72.75(10)
O8 La3 O11 77.80(9)
O14 La3 O11 76.49(10)
O6 La3 O11 144.75(11)
O15 La3 O11 121.13(9)
O9 La3 O11 70.85(10)
O18 La3 O3 75.62(10)
O8 La3 O3 113.15(9)
O14 La3 O3 144.62(10)
O6 La3 O3 76.96(10)
O15 La3 O3 75.43(10)
O9 La3 O3 72.46(10)
O11 La3 O3 135.58(10)
O21 Cl1 O24 109.7(3)
O21 Cl1 O22 108.0(3)
O24 Cl1 O22 110.5(3)
O21 Cl1 O23 110.3(3)
O24 Cl1 O23 109.6(2)
O22 Cl1 O23 108.7(3)
O26 Cl2 O28 110.8(4)
O26 Cl2 O27 110.6(3)
O28 Cl2 O27 107.9(3)
O26 Cl2 O25 108.2(3)
O28 Cl2 O25 108.5(3)
O27 Cl2 O25 110.9(2)
O32 Cl3 O31 110.1(3)
O32 Cl3 O29 109.1(2)
O31 Cl3 O29 110.3(3)
O32 Cl3 O30 111.2(3)
O31 Cl3 O30 107.6(3)
O29 Cl3 O30 108.6(2)
O34 Cl4 O36 109.8(2)
O34 Cl4 O33 112.3(3)
O36 Cl4 O33 108.6(2)
O34 Cl4 O35 109.3(2)
O36 Cl4 O35 109.1(3)
O33 Cl4 O35 107.8(2)
O40 Cl5 O38 111.8(11)
O40 Cl5 O39 111.7(9)
O38 Cl5 O39 99.3(7)
O40 Cl5 O37 106.6(5)
O38 Cl5 O37 110.7(7)
O39 Cl5 O37 116.7(5)
O43 Cl6 O42 111.0(4)
O43 Cl6 O41 110.6(4)
O42 Cl6 O41 109.2(3)
O43 Cl6 O44 107.9(3)
O42 Cl6 O44 108.4(3)
O41 Cl6 O44 109.6(3)
O47 Cl7 O46 118.8(5)
O47 Cl7 O48 91.9(9)
O46 Cl7 O48 106.2(7)
O47 Cl7 O45 119.1(5)
O46 Cl7 O45 116.1(4)
O48 Cl7 O45 96.7(5)
O51 Cl8 O52 108.0(5)
O51 Cl8 O49 113.8(4)
O52 Cl8 O49 111.2(4)
O51 Cl8 O50 104.9(4)
O52 Cl8 O50 108.6(3)
O49 Cl8 O50 110.0(3)
O53 Cl9 O55 110.5(3)
O53 Cl9 O54 108.9(2)
O55 Cl9 O54 107.8(2)
O53 Cl9 O56 109.1(2)
O55 Cl9 O56 109.7(2)
O54 Cl9 O56 110.8(2)
O2 C1 O1 127.0(5)
O2 C1 C2 116.7(4)
O1 C1 C2 116.3(4)
N1 C2 C3 110.1(4)
N1 C2 C7 109.9(4)
C3 C2 C7 111.7(4)
N1 C2 C1 104.4(4)
C3 C2 C1 107.6(4)
C7 C2 C1 113.0(4)
C2 C3 C4 113.7(5)
C5 C4 C3 111.5(5)
C4 C5 C6 110.9(5)
C7 C6 C5 111.0(4)
C6 C7 C2 112.6(5)
O3 C8 O4 124.7(4)
O3 C8 C9 117.7(4)
O4 C8 C9 117.6(4)
N2 C9 C14 109.5(3)
N2 C9 C8 107.5(4)
C14 C9 C8 111.7(4)
N2 C9 C10 108.3(4)
C14 C9 C10 111.1(4)
C8 C9 C10 108.6(3)
C11 C10 C9 112.6(4)
C12 C11 C10 112.0(4)
C11 C12 C13 110.9(4)
C12 C13 C14 110.4(4)
C9 C14 C13 112.6(4)
O6 C15 O5 127.7(4)
O6 C15 C16 116.0(4)
O5 C15 C16 116.2(4)
N3 C16 C21 109.3(4)
N3 C16 C17 108.0(4)
C21 C16 C17 112.0(4)
N3 C16 C15 106.9(3)
C21 C16 C15 111.7(4)
C17 C16 C15 108.8(4)
C18 C17 C16 112.5(4)
C19 C18 C17 111.7(4)
C18 C19 C20 112.8(4)
C21 C20 C19 111.2(4)
C16 C21 C20 112.3(4)
O7 C22 O8 125.1(4)
O7 C22 C23 116.3(4)
O8 C22 C23 118.6(4)
N4 C23 C24 110.1(4)
N4 C23 C22 106.9(3)
C24 C23 C22 110.4(4)
N4 C23 C28 108.2(3)
C24 C23 C28 111.3(4)
C22 C23 C28 109.8(4)
C23 C24 C25 112.9(4)
C26 C25 C24 111.1(4)
C25 C26 C27 111.4(4)
C26 C27 C28 110.8(4)
C27 C28 C23 112.7(4)
O9 C29 O10 127.0(4)
O9 C29 C30 117.0(4)
O10 C29 C30 115.9(4)
N5 C30 C35 107.8(4)
N5 C30 C31 108.6(4)
C35 C30 C31 111.8(4)
N5 C30 C29 107.0(3)
C35 C30 C29 112.1(4)
C31 C30 C29 109.4(4)
C32 C31 C30 113.8(4)
C31 C32 C33 111.0(5)
C34 C33 C32 112.4(5)
C33 C34 C35 112.1(5)
C34 C35 C30 111.4(4)
O11 C36 O12 125.9(4)
O11 C36 C37 118.4(4)
O12 C36 C37 115.6(4)
N6 C37 C38 108.7(4)
N6 C37 C42 109.4(4)
C38 C37 C42 111.1(4)
N6 C37 C36 107.2(3)
C38 C37 C36 106.6(4)
C42 C37 C36 113.7(4)
C37 C38 C39 113.5(4)
C40 C39 C38 111.2(4)
C39 C40 C41 112.5(4)
C42 C41 C40 112.5(4)
C41 C42 C37 113.2(4)
O14 C43 O13 127.1(4)
O14 C43 C44 117.2(4)
O13 C43 C44 115.7(4)
N7 C44 C49 108.5(4)
N7 C44 C43 107.0(3)
C49 C44 C43 111.4(4)
N7 C44 C45 109.3(3)
C49 C44 C45 110.8(4)
C43 C44 C45 109.7(4)
C46 C45 C44 112.2(4)
C47 C46 C45 111.7(4)
C48 C47 C46 112.8(4)
C47 C48 C49 110.6(4)
C44 C49 C48 112.7(4)
O15 C50 O16 126.7(4)
O15 C50 C51 116.7(4)
O16 C50 C51 116.6(4)
N8 C51 C56 109.3(3)
N8 C51 C50 106.4(3)
C56 C51 C50 113.1(4)
N8 C51 C52 108.2(4)
C56 C51 C52 111.3(4)
C50 C51 C52 108.2(3)
C53 C52 C51 114.7(4)
C52 C53 C54 111.4(4)
C55 C54 C53 110.1(4)
C54 C55 C56 111.9(4)
C51 C56 C55 112.3(4)
O18 C57 O17 126.2(4)
O18 C57 C58 117.0(4)
O17 C57 C58 116.7(4)
N9 C58 C63 109.4(3)
N9 C58 C57 106.7(3)
C63 C58 C57 109.0(4)
N9 C58 C59 109.5(4)
C63 C58 C59 110.8(4)
C57 C58 C59 111.3(3)
C60 C59 C58 113.9(4)
C59 C60 C61 110.7(4)
C60 C61 C62 109.6(4)
C63 C62 C61 111.4(4)
C62 C63 C58 113.5(4)
O20 C64 O19 123.3(4)
O20 C64 C65 120.5(4)
O19 C64 C65 116.2(4)
O20 C64 La2 62.4(2)
O19 C64 La2 61.0(2)
C65 C64 La2 174.8(3)
N10 C65 C66 109.1(4)
N10 C65 C70 106.7(4)
C66 C65 C70 111.5(4)
N10 C65 C64 105.5(4)
C66 C65 C64 114.2(4)
C70 C65 C64 109.5(4)
C65 C66 C67 111.8(5)
C68 C67 C66 113.1(6)
C67 C68 C69 111.3(6)
C70 C69 C68 110.7(7)
C69 C70 C65 111.1(5)
C1 O1 La1 134.2(3)
C8 O3 La3 119.3(3)
C8 O4 La1 164.4(3)
C15 O5 La1 133.8(3)
C15 O6 La3 143.3(3)
C22 O7 La1 113.3(3)
C22 O8 La3 175.2(3)
C29 O9 La3 139.6(3)
C29 O10 La1 145.5(3)
C36 O11 La3 124.9(3)
C36 O12 La2 157.6(3)
C43 O13 La2 146.0(3)
C43 O14 La3 140.9(3)
C50 O15 La3 149.0(3)
C50 O16 La2 139.4(3)
C57 O17 La2 131.0(3)
C57 O18 La3 165.3(3)
C64 O19 La2 94.7(2)
C64 O20 La2 93.5(3)

loop_
_geom_bond_atom_site_label_1
_geom_bond_atom_site_label_2
_geom_bond_distance
La1 O4 2.406(3)
La1 O5 2.447(3)
La1 O1 2.456(3)
La1 O10 2.467(3)
La1 O7 2.487(3)
La1 O2W 2.556(3)
La1 O3W 2.572(3)
La1 O1W 2.640(3)
La2 O12 2.411(3)
La2 O13 2.455(3)
La2 O16 2.480(3)
La2 O17 2.526(3)
La2 O5W 2.579(3)
La2 O4W 2.581(3)
La2 O6W 2.611(4)
La2 O19 2.672(3)
La2 O20 2.702(3)
La2 C64 3.044(4)
La3 O18 2.483(3)
La3 O8 2.497(3)
La3 O14 2.501(3)
La3 O6 2.503(3)
La3 O15 2.504(3)
La3 O9 2.558(3)
La3 O11 2.572(3)
La3 O3 2.601(3)
Cl1 O21 1.416(4)
Cl1 O24 1.426(4)
Cl1 O22 1.427(4)
Cl1 O23 1.435(4)
Cl2 O26 1.398(4)
Cl2 O28 1.413(5)
Cl2 O27 1.421(4)
Cl2 O25 1.439(4)
Cl3 O32 1.412(4)
Cl3 O31 1.422(4)
Cl3 O29 1.426(4)
Cl3 O30 1.441(4)
Cl4 O34 1.421(4)
Cl4 O36 1.426(4)
Cl4 O33 1.432(4)
Cl4 O35 1.436(3)
Cl5 O40 1.173(7)
Cl5 O38 1.283(8)
Cl5 O39 1.297(6)
Cl5 O37 1.370(6)
Cl6 O43 1.394(4)
Cl6 O42 1.407(4)
Cl6 O41 1.408(5)
Cl6 O44 1.452(4)
Cl7 O47 1.235(8)
Cl7 O46 1.310(5)
Cl7 O48 1.327(9)
Cl7 O45 1.401(5)
Cl8 O51 1.360(6)
Cl8 O52 1.376(5)
Cl8 O49 1.383(4)
Cl8 O50 1.443(5)
Cl9 O53 1.428(4)
Cl9 O55 1.432(3)
Cl9 O54 1.432(4)
Cl9 O56 1.434(3)
C1 O2 1.229(6)
C1 O1 1.250(6)
C1 C2 1.555(7)
C2 N1 1.502(6)
C2 C3 1.516(7)
C2 C7 1.519(7)
C3 C4 1.534(7)
C4 C5 1.502(9)
C5 C6 1.516(8)
C6 C7 1.509(7)
C8 O3 1.251(5)
C8 O4 1.255(5)
C8 C9 1.534(6)
C9 N2 1.510(5)
C9 C14 1.524(6)
C9 C10 1.541(6)
C10 C11 1.520(7)
C11 C12 1.510(7)
C12 C13 1.520(7)
C13 C14 1.528(7)
C15 O6 1.238(5)
C15 O5 1.254(5)
C15 C16 1.547(6)
C16 N3 1.498(5)
C16 C21 1.526(6)
C16 C17 1.530(7)
C17 C18 1.526(6)
C18 C19 1.520(8)
C19 C20 1.533(8)
C20 C21 1.527(6)
C22 O7 1.252(5)
C22 O8 1.252(5)
C22 C23 1.527(6)
C23 N4 1.500(5)
C23 C24 1.525(6)
C23 C28 1.530(6)
C24 C25 1.530(7)
C25 C26 1.521(7)
C26 C27 1.521(7)
C27 C28 1.522(6)
C29 O9 1.237(5)
C29 O10 1.258(5)
C29 C30 1.542(6)
C30 N5 1.498(5)
C30 C35 1.523(6)
C30 C31 1.525(7)
C31 C32 1.515(6)
C32 C33 1.532(8)
C33 C34 1.512(9)
C34 C35 1.516(7)
C36 O11 1.236(5)
C36 O12 1.263(5)
C36 C37 1.528(6)
C37 N6 1.510(5)
C37 C38 1.525(7)
C37 C42 1.526(6)
C38 C39 1.526(6)
C39 C40 1.501(7)
C40 C41 1.514(8)
C41 C42 1.513(6)
C43 O14 1.246(5)
C43 O13 1.260(5)
C43 C44 1.532(6)
C44 N7 1.500(5)
C44 C49 1.526(6)
C44 C45 1.533(6)
C45 C46 1.532(7)
C46 C47 1.521(8)
C47 C48 1.521(7)
C48 C49 1.539(7)
C50 O15 1.246(5)
C50 O16 1.251(5)
C50 C51 1.530(6)
C51 N8 1.513(5)
C51 C56 1.517(6)
C51 C52 1.536(6)
C52 C53 1.511(6)
C53 C54 1.518(7)
C54 C55 1.509(8)
C55 C56 1.540(7)
C57 O18 1.242(5)
C57 O17 1.255(5)
C57 C58 1.535(6)
C58 N9 1.510(5)
C58 C63 1.532(6)
C58 C59 1.538(6)
C59 C60 1.521(7)
C60 C61 1.524(7)
C61 C62 1.530(7)
C62 C63 1.511(7)
C64 O20 1.245(5)
C64 O19 1.258(5)
C64 C65 1.538(6)
C65 N10 1.512(6)
C65 C66 1.530(6)
C65 C70 1.533(7)
C66 C67 1.534(9)
C67 C68 1.499(11)
C68 C69 1.525(12)
C69 C70 1.499(9)
